data_4121003
loop_
_publ_author_name
'Abel Ros'
'Beatriz Estepa'
'Pedro Ram\'irez-L\'opez'
'Eleuterio \'Alvarez'
'Rosario Fern\'andez'
'Jos\'e M. Lassaletta'

_publ_section_title
;
 Dynamic Kinetic Cross-Coupling Strategy for the Asymmetric Synthesis of
 Axially Chiral Heterobiaryls
;
_journal_name_full 'Journal of the American Chemical Society'
_journal_page_first 15730
_journal_page_last 15733
_journal_paper_doi 10.1021/ja4087819
_journal_volume 135
_journal_year 2013
_chemical_absolute_configuration rmad
_chemical_formula_moiety 'C54 H43 N3 P Pd, C F3 O3 S'
_chemical_formula_sum 'C55 H43 F3 N3 O3 P Pd S'
_chemical_formula_weight 1020.36
_chemical_name_systematic
; 
 ? 
;
_space_group_IT_number 4
_symmetry_cell_setting monoclinic
_symmetry_space_group_name_Hall 'P 2yb'
_symmetry_space_group_name_H-M 'P 1 21 1'
_atom_sites_solution_hydrogens geom
_atom_sites_solution_primary direct
_atom_sites_solution_secondary difmap
_audit_creation_method SHELXL-97
_cell_angle_alpha 90.00
_cell_angle_beta 96.784(4)
_cell_angle_gamma 90.00
_cell_formula_units_Z 2
_cell_length_a 10.6788(12)
_cell_length_b 20.598(2)
_cell_length_c 13.0284(15)
_cell_measurement_reflns_used 7346
_cell_measurement_temperature 173(2)
_cell_measurement_theta_max 24.16
_cell_measurement_theta_min 2.53
_cell_volume 2845.7(5)
_computing_cell_refinement 'APEX2 Software Suite'
_computing_data_collection 'APEX2 Software Suite (Bruker, 2005)'
_computing_data_reduction 'APEX2 Software Suite'
_computing_molecular_graphics 'SHELXTL (Sheldrick, 1997b)'
_computing_publication_material SHELXTL
_computing_structure_refinement 'SHELXL97 (Sheldrick, 1997a)'
_computing_structure_solution 'SIR2002 (Burla et al., 2003)'
_diffrn_ambient_temperature 173(2)
_diffrn_detector_area_resol_mean 8.26
_diffrn_measured_fraction_theta_full 0.991
_diffrn_measured_fraction_theta_max 0.991
_diffrn_measurement_device_type
;
 Bruker-Nonius X8kappa APEX II CCD area detector
;
_diffrn_measurement_method 'phi and omega scans with narrow frames'
_diffrn_radiation_monochromator graphite
_diffrn_radiation_source 'fine-focus sealed tube'
_diffrn_radiation_type MoK\a
_diffrn_radiation_wavelength 0.71073
_diffrn_reflns_av_R_equivalents 0.0606
_diffrn_reflns_av_sigmaI/netI 0.0944
_diffrn_reflns_limit_h_max 15
_diffrn_reflns_limit_h_min -11
_diffrn_reflns_limit_k_max 29
_diffrn_reflns_limit_k_min -28
_diffrn_reflns_limit_l_max 15
_diffrn_reflns_limit_l_min -18
_diffrn_reflns_number 39364
_diffrn_reflns_theta_full 30.51
_diffrn_reflns_theta_max 30.51
_diffrn_reflns_theta_min 1.57
_diffrn_standards_decay_% 0
_exptl_absorpt_coefficient_mu 0.441
_exptl_absorpt_correction_T_max 0.9740
_exptl_absorpt_correction_T_min 0.9368
_exptl_absorpt_correction_type multi-scan
_exptl_absorpt_process_details
;
 APEX2 Software Suite; Bruker 2005.
;
_exptl_crystal_colour yellow
_exptl_crystal_density_diffrn 1.191
_exptl_crystal_description PRISM
_exptl_crystal_F_000 1044
_exptl_crystal_size_max 0.15
_exptl_crystal_size_mid 0.08
_exptl_crystal_size_min 0.06
_refine_diff_density_max 0.903
_refine_diff_density_min -1.333
_refine_diff_density_rms 0.113
_refine_ls_abs_structure_details 'Flack H D (1983), Acta Cryst. A39, 876-881'
_refine_ls_abs_structure_Flack 0.01(2)
_refine_ls_extinction_method none
_refine_ls_goodness_of_fit_ref 0.929
_refine_ls_hydrogen_treatment constr
_refine_ls_matrix_type full
_refine_ls_number_parameters 604
_refine_ls_number_reflns 15654
_refine_ls_number_restraints 1
_refine_ls_restrained_S_all 0.929
_refine_ls_R_factor_all 0.0823
_refine_ls_R_factor_gt 0.0551
_refine_ls_shift/su_max 0.000
_refine_ls_shift/su_mean 0.000
_refine_ls_structure_factor_coef Fsqd
_refine_ls_weighting_details 'calc w=1/[\s^2^(Fo^2^)+(0.0665P)^2^+0.0000P] where P=(Fo^2^+2Fc^2^)/3'
_refine_ls_weighting_scheme calc
_refine_ls_wR_factor_gt 0.1202
_refine_ls_wR_factor_ref 0.1308
_reflns_number_gt 10636
_reflns_number_total 15654
_reflns_threshold_expression >2sigma(I)
_cod_data_source_file ja4087819_si_002.cif
_cod_data_source_block ea17610a
_cod_original_cell_volume 2845.6(6)
_cod_database_code 4121003

loop_
_symmetry_equiv_pos_as_xyz
'x, y, z'
'-x, y+1/2, -z'

loop_
_atom_site_label
_atom_site_type_symbol
_atom_site_fract_x
_atom_site_fract_y
_atom_site_fract_z
_atom_site_U_iso_or_equiv
_atom_site_adp_type
_atom_site_occupancy
_atom_site_symmetry_multiplicity
_atom_site_calc_flag
_atom_site_refinement_flags
Pd1 Pd 0.21503(2) 0.843674(15) 0.96163(2) 0.03039(7) Uani 1 1 d .
P1 P 0.25918(9) 0.73916(5) 0.94189(8) 0.0330(2) Uani 1 1 d .
N1 N 0.1608(2) 0.8437(3) 0.7975(2) 0.0314(6) Uani 1 1 d .
N2 N 0.1927(3) 0.89775(18) 0.7444(3) 0.0377(8) Uani 1 1 d .
N3 N 0.0981(3) 0.92142(16) 0.9993(2) 0.0308(7) Uani 1 1 d .
C1 C 0.0763(4) 0.8039(2) 0.7553(3) 0.0371(9) Uani 1 1 d .
H1 H 0.0358 0.8150 0.6889 0.044 Uiso 1 1 calc R
C2 C 0.0380(4) 0.7439(2) 0.8001(3) 0.0355(9) Uani 1 1 d .
C3 C 0.1067(4) 0.7088(2) 0.8807(3) 0.0360(9) Uani 1 1 d .
C4 C 0.0620(4) 0.6491(2) 0.9121(4) 0.0422(10) Uani 1 1 d .
H4 H 0.1093 0.6253 0.9658 0.051 Uiso 1 1 calc R
C5 C -0.0531(4) 0.6245(2) 0.8642(4) 0.0526(13) Uani 1 1 d .
H5 H -0.0838 0.5842 0.8861 0.063 Uiso 1 1 calc R
C6 C -0.1207(4) 0.6582(2) 0.7866(4) 0.0540(13) Uani 1 1 d .
H6 H -0.1985 0.6413 0.7546 0.065 Uiso 1 1 calc R
C7 C -0.0761(4) 0.7171(2) 0.7540(4) 0.0470(11) Uani 1 1 d .
H7 H -0.1238 0.7399 0.6993 0.056 Uiso 1 1 calc R
C8 C 0.3681(4) 0.7179(2) 0.8506(4) 0.0399(11) Uani 1 1 d .
C9 C 0.4793(4) 0.7535(3) 0.8490(4) 0.0506(12) Uani 1 1 d .
H9 H 0.4971 0.7893 0.8943 0.061 Uiso 1 1 calc R
C10 C 0.5631(5) 0.7360(3) 0.7806(5) 0.0698(17) Uani 1 1 d .
H10 H 0.6396 0.7595 0.7803 0.084 Uiso 1 1 calc R
C11 C 0.5379(5) 0.6856(3) 0.7138(4) 0.0704(17) Uani 1 1 d .
H11 H 0.5957 0.6751 0.6662 0.084 Uiso 1 1 calc R
C12 C 0.4301(6) 0.6500(3) 0.7147(4) 0.0703(17) Uani 1 1 d .
H12 H 0.4140 0.6144 0.6687 0.084 Uiso 1 1 calc R
C13 C 0.3441(5) 0.6658(3) 0.7829(4) 0.0567(14) Uani 1 1 d .
H13 H 0.2691 0.6410 0.7833 0.068 Uiso 1 1 calc R
C14 C 0.2995(4) 0.6866(2) 1.0513(3) 0.0399(10) Uani 1 1 d .
C15 C 0.2214(5) 0.6872(3) 1.1328(4) 0.0503(12) Uani 1 1 d .
H15 H 0.1530 0.7168 1.1312 0.060 Uiso 1 1 calc R
C16 C 0.2457(6) 0.6451(3) 1.2125(4) 0.0601(14) Uani 1 1 d .
H16 H 0.1915 0.6448 1.2652 0.072 Uiso 1 1 calc R
C17 C 0.3469(6) 0.6026(3) 1.2199(4) 0.0630(15) Uani 1 1 d .
H17 H 0.3636 0.5741 1.2772 0.076 Uiso 1 1 calc R
C18 C 0.4230(6) 0.6032(3) 1.1406(5) 0.0715(17) Uani 1 1 d .
H18 H 0.4925 0.5742 1.1436 0.086 Uiso 1 1 calc R
C19 C 0.4005(5) 0.6443(3) 1.0587(4) 0.0513(13) Uani 1 1 d .
H19 H 0.4549 0.6439 1.0060 0.062 Uiso 1 1 calc R
C20 C 0.1493(4) 0.9053(2) 0.6343(3) 0.0425(10) Uani 1 1 d .
H20 H 0.0554 0.9098 0.6241 0.051 Uiso 1 1 calc R
C21 C 0.2099(5) 0.9701(2) 0.6130(4) 0.0523(12) Uani 1 1 d .
H21A H 0.1604 1.0068 0.6363 0.063 Uiso 1 1 calc R
H21B H 0.2174 0.9753 0.5384 0.063 Uiso 1 1 calc R
C22 C 0.3406(5) 0.9661(3) 0.6763(4) 0.0534(12) Uani 1 1 d .
H22A H 0.3735 1.0101 0.6947 0.064 Uiso 1 1 calc R
H22B H 0.4012 0.9434 0.6369 0.064 Uiso 1 1 calc R
C23 C 0.3193(4) 0.9276(2) 0.7740(3) 0.0425(10) Uani 1 1 d .
H23 H 0.3840 0.8925 0.7854 0.051 Uiso 1 1 calc R
C24 C 0.1897(4) 0.8540(3) 0.5617(3) 0.0421(12) Uani 1 1 d .
C25 C 0.3011(5) 0.8188(3) 0.5816(4) 0.0575(14) Uani 1 1 d .
H25 H 0.3514 0.8241 0.6463 0.069 Uiso 1 1 calc R
C26 C 0.3407(7) 0.7763(3) 0.5094(5) 0.0780(19) Uani 1 1 d .
H26 H 0.4159 0.7518 0.5253 0.094 Uiso 1 1 calc R
C27 C 0.2696(8) 0.7698(3) 0.4142(4) 0.079(2) Uani 1 1 d .
H27 H 0.2984 0.7434 0.3620 0.095 Uiso 1 1 calc R
C28 C 0.1568(7) 0.8021(3) 0.3960(4) 0.0683(16) Uani 1 1 d .
H28 H 0.1058 0.7961 0.3319 0.082 Uiso 1 1 calc R
C29 C 0.1161(5) 0.8432(4) 0.4688(3) 0.0554(10) Uani 1 1 d .
H29 H 0.0368 0.8643 0.4550 0.066 Uiso 1 1 calc R
C30 C 0.3257(5) 0.9697(3) 0.8699(4) 0.0478(13) Uani 1 1 d .
C31 C 0.2481(5) 1.0235(3) 0.8721(4) 0.0598(14) Uani 1 1 d .
H31 H 0.1875 1.0323 0.8144 0.072 Uiso 1 1 calc R
C32 C 0.2573(7) 1.0647(3) 0.9572(5) 0.0782(19) Uani 1 1 d .
H32 H 0.2052 1.1021 0.9570 0.094 Uiso 1 1 calc R
C33 C 0.3423(8) 1.0507(4) 1.0412(6) 0.087(3) Uani 1 1 d .
H33 H 0.3461 1.0776 1.1008 0.104 Uiso 1 1 calc R
C34 C 0.4210(7) 0.9994(4) 1.0411(4) 0.081(2) Uani 1 1 d .
H34 H 0.4813 0.9914 1.0994 0.097 Uiso 1 1 calc R
C35 C 0.4136(5) 0.9567(3) 0.9527(4) 0.0581(14) Uani 1 1 d .
H35 H 0.4685 0.9204 0.9520 0.070 Uiso 1 1 calc R
C36 C 0.2773(3) 0.8546(2) 1.1108(3) 0.0315(10) Uani 1 1 d .
C37 C 0.2181(3) 0.90368(19) 1.1589(3) 0.0300(8) Uani 1 1 d .
C38 C 0.2812(4) 0.9362(2) 1.2488(3) 0.0313(8) Uani 1 1 d .
C39 C 0.2420(4) 0.9953(2) 1.2896(3) 0.0360(9) Uani 1 1 d .
H39 H 0.1655 1.0147 1.2599 0.043 Uiso 1 1 calc R
C40 C 0.3112(4) 1.0254(2) 1.3708(3) 0.0431(10) Uani 1 1 d .
H40 H 0.2800 1.0642 1.3978 0.052 Uiso 1 1 calc R
C41 C 0.4270(4) 1.0004(2) 1.4153(3) 0.0431(10) Uani 1 1 d .
H41 H 0.4754 1.0226 1.4703 0.052 Uiso 1 1 calc R
C42 C 0.4695(4) 0.9430(2) 1.3778(3) 0.0457(11) Uani 1 1 d .
H42 H 0.5459 0.9247 1.4098 0.055 Uiso 1 1 calc R
C43 C 0.4010(4) 0.9103(2) 1.2914(3) 0.0377(9) Uani 1 1 d .
C44 C 0.4514(4) 0.8553(3) 1.2468(3) 0.0476(13) Uani 1 1 d .
H44 H 0.5266 0.8361 1.2795 0.057 Uiso 1 1 calc R
C45 C 0.3940(4) 0.8294(2) 1.1581(3) 0.0463(13) Uani 1 1 d .
H45 H 0.4321 0.7940 1.1269 0.056 Uiso 1 1 calc R
C46 C 0.0983(3) 0.92726(18) 1.1002(3) 0.0296(8) Uani 1 1 d .
C47 C -0.0122(4) 0.94967(19) 1.1424(3) 0.0336(8) Uani 1 1 d .
C48 C -0.0299(4) 0.9412(2) 1.2476(3) 0.0395(10) Uani 1 1 d .
H48 H 0.0352 0.9225 1.2944 0.047 Uiso 1 1 calc R
C49 C -0.1417(4) 0.9599(3) 1.2820(4) 0.0513(12) Uani 1 1 d .
H49 H -0.1535 0.9541 1.3525 0.062 Uiso 1 1 calc R
C50 C -0.2379(5) 0.9875(3) 1.2134(4) 0.0569(13) Uani 1 1 d .
H50 H -0.3137 1.0009 1.2386 0.068 Uiso 1 1 calc R
C51 C -0.2256(4) 0.9953(2) 1.1131(4) 0.0483(11) Uani 1 1 d .
H51 H -0.2914 1.0154 1.0687 0.058 Uiso 1 1 calc R
C52 C -0.1134(4) 0.9737(2) 1.0721(3) 0.0360(9) Uani 1 1 d .
C53 C -0.1033(4) 0.9743(2) 0.9667(3) 0.0379(9) Uani 1 1 d .
H53 H -0.1660 0.9946 0.9195 0.046 Uiso 1 1 calc R
C54 C 0.0002(4) 0.9449(2) 0.9323(3) 0.0352(9) Uani 1 1 d .
H54 H 0.0036 0.9408 0.8600 0.042 Uiso 1 1 calc R
S1 S 0.78719(13) 0.95892(9) 0.61641(11) 0.0707(4) Uani 1 1 d .
F1 F 0.6139(4) 0.8710(2) 0.6345(4) 0.1076(14) Uani 1 1 d .
F2 F 0.7817(4) 0.8598(2) 0.7441(4) 0.1116(15) Uani 1 1 d .
F3 F 0.6487(3) 0.9348(2) 0.7642(3) 0.0856(11) Uani 1 1 d .
O1 O 0.8313(5) 0.9162(3) 0.5417(4) 0.1074(18) Uani 1 1 d .
O2 O 0.6911(4) 1.0035(3) 0.5765(3) 0.0956(15) Uani 1 1 d .
O3 O 0.8813(4) 0.9832(2) 0.6934(3) 0.0766(12) Uani 1 1 d .
C55 C 0.7095(6) 0.9062(3) 0.6926(5) 0.0669(15) Uani 1 1 d .

loop_
_atom_site_aniso_label
_atom_site_aniso_U_11
_atom_site_aniso_U_22
_atom_site_aniso_U_33
_atom_site_aniso_U_23
_atom_site_aniso_U_13
_atom_site_aniso_U_12
Pd1 0.02201(11) 0.03933(14) 0.02959(13) -0.00250(19) 0.00203(8) 0.00130(17)
P1 0.0234(5) 0.0420(6) 0.0340(5) -0.0040(5) 0.0044(4) 0.0019(4)
N1 0.0265(13) 0.0413(15) 0.0267(13) -0.001(2) 0.0050(10) -0.002(2)
N2 0.0326(18) 0.050(2) 0.0303(18) 0.0038(16) 0.0047(14) -0.0026(16)
N3 0.0181(14) 0.0397(18) 0.0340(17) 0.0014(15) 0.0009(12) 0.0019(13)
C1 0.028(2) 0.046(2) 0.037(2) -0.0012(19) 0.0017(16) -0.0007(18)
C2 0.0262(19) 0.039(2) 0.041(2) -0.0107(19) 0.0034(16) -0.0028(17)
C3 0.0241(18) 0.044(2) 0.041(2) -0.0029(19) 0.0087(16) -0.0004(16)
C4 0.035(2) 0.039(2) 0.054(3) -0.008(2) 0.010(2) -0.0038(18)
C5 0.033(2) 0.043(3) 0.083(4) -0.012(3) 0.012(2) -0.006(2)
C6 0.027(2) 0.049(3) 0.083(4) -0.013(3) -0.004(2) -0.005(2)
C7 0.034(2) 0.051(3) 0.053(3) -0.011(2) -0.007(2) -0.003(2)
C8 0.030(2) 0.051(3) 0.038(2) -0.002(2) 0.0041(18) 0.0066(19)
C9 0.026(2) 0.065(3) 0.062(3) -0.004(3) 0.010(2) 0.001(2)
C10 0.030(3) 0.092(4) 0.092(4) 0.004(4) 0.025(3) 0.008(3)
C11 0.052(3) 0.108(5) 0.056(3) 0.005(3) 0.027(3) 0.027(3)
C12 0.069(4) 0.095(4) 0.050(3) -0.024(3) 0.022(3) 0.017(3)
C13 0.049(3) 0.070(3) 0.054(3) -0.017(3) 0.016(2) 0.005(3)
C14 0.041(2) 0.045(2) 0.035(2) -0.0073(19) 0.0080(18) -0.0007(19)
C15 0.047(3) 0.067(3) 0.039(3) 0.008(2) 0.012(2) 0.008(2)
C16 0.071(4) 0.063(3) 0.046(3) 0.000(3) 0.009(3) -0.006(3)
C17 0.089(4) 0.055(3) 0.044(3) 0.007(3) 0.003(3) 0.012(3)
C18 0.082(4) 0.066(4) 0.066(4) 0.007(3) 0.005(3) 0.034(3)
C19 0.052(3) 0.054(3) 0.050(3) 0.010(3) 0.012(2) 0.017(3)
C20 0.037(2) 0.053(3) 0.037(2) 0.006(2) 0.0031(18) 0.001(2)
C21 0.061(3) 0.059(3) 0.038(3) 0.007(2) 0.012(2) -0.004(2)
C22 0.052(3) 0.066(3) 0.046(3) -0.001(2) 0.020(2) -0.012(2)
C23 0.032(2) 0.052(3) 0.044(2) 0.001(2) 0.0065(18) -0.0055(19)
C24 0.044(2) 0.054(3) 0.0282(18) 0.003(2) 0.0072(15) -0.001(2)
C25 0.054(3) 0.081(4) 0.036(2) -0.008(2) 0.005(2) 0.017(3)
C26 0.092(5) 0.090(5) 0.055(4) -0.014(3) 0.022(3) 0.027(4)
C27 0.122(6) 0.081(4) 0.039(3) -0.010(3) 0.021(3) 0.017(4)
C28 0.099(5) 0.068(4) 0.035(3) -0.004(3) -0.004(3) 0.001(3)
C29 0.071(3) 0.064(3) 0.0307(19) 0.005(4) 0.0037(18) -0.005(4)
C30 0.052(3) 0.056(3) 0.036(3) -0.002(2) 0.010(2) -0.020(3)
C31 0.064(3) 0.066(3) 0.055(3) -0.004(3) 0.025(3) -0.015(3)
C32 0.092(5) 0.083(4) 0.064(4) -0.024(3) 0.027(4) -0.023(4)
C33 0.091(6) 0.102(6) 0.076(5) -0.027(4) 0.045(5) -0.045(5)
C34 0.065(4) 0.138(7) 0.042(3) -0.010(4) 0.012(3) -0.060(4)
C35 0.043(3) 0.085(4) 0.047(3) -0.001(3) 0.009(2) -0.028(3)
C36 0.0259(16) 0.037(3) 0.0310(17) 0.0002(18) 0.0036(13) 0.0014(16)
C37 0.0229(17) 0.039(2) 0.0283(19) 0.0035(17) 0.0031(14) 0.0036(15)
C38 0.0307(19) 0.039(2) 0.0239(18) -0.0007(17) 0.0035(14) -0.0007(16)
C39 0.041(2) 0.042(2) 0.0239(19) 0.0045(18) 0.0001(16) -0.0001(18)
C40 0.052(3) 0.050(3) 0.027(2) 0.000(2) 0.0026(18) 0.000(2)
C41 0.041(2) 0.061(3) 0.026(2) -0.004(2) -0.0007(17) -0.009(2)
C42 0.040(2) 0.067(3) 0.028(2) -0.001(2) -0.0041(17) -0.007(2)
C43 0.032(2) 0.047(2) 0.034(2) -0.0043(19) 0.0017(16) 0.0009(18)
C44 0.0305(19) 0.067(4) 0.043(2) -0.002(2) -0.0054(16) 0.014(2)
C45 0.035(2) 0.055(4) 0.048(2) -0.009(2) 0.0018(17) 0.0120(19)
C46 0.0264(18) 0.032(2) 0.031(2) 0.0030(16) 0.0023(14) -0.0034(15)
C47 0.0254(19) 0.038(2) 0.036(2) -0.0010(18) 0.0007(15) 0.0045(16)
C48 0.032(2) 0.053(3) 0.034(2) 0.002(2) 0.0089(16) 0.0041(19)
C49 0.037(2) 0.074(3) 0.045(3) 0.001(2) 0.015(2) 0.015(2)
C50 0.037(3) 0.079(4) 0.058(3) -0.002(3) 0.019(2) 0.012(2)
C51 0.027(2) 0.060(3) 0.058(3) 0.001(2) 0.0087(19) 0.010(2)
C52 0.0240(19) 0.043(2) 0.042(2) -0.0051(19) 0.0077(16) 0.0073(16)
C53 0.0231(19) 0.048(2) 0.041(2) 0.0027(19) -0.0019(16) 0.0081(17)
C54 0.0274(19) 0.045(2) 0.032(2) 0.0025(18) -0.0012(15) 0.0042(17)
S1 0.0409(7) 0.1192(13) 0.0506(8) -0.0146(8) -0.0008(6) -0.0006(8)
F1 0.053(2) 0.113(3) 0.152(4) -0.022(3) -0.008(2) -0.0181(19)
F2 0.067(2) 0.111(4) 0.152(4) 0.006(3) -0.006(2) 0.000(2)
F3 0.058(2) 0.123(3) 0.079(2) -0.004(2) 0.0208(18) -0.003(2)
O1 0.067(3) 0.174(5) 0.083(3) -0.061(3) 0.015(2) -0.004(3)
O2 0.073(3) 0.133(4) 0.074(3) 0.017(3) -0.021(2) 0.022(3)
O3 0.049(2) 0.123(4) 0.053(2) -0.021(2) -0.0112(17) -0.005(2)
C55 0.057(3) 0.065(3) 0.079(4) -0.014(3) 0.009(3) 0.014(3)

loop_
_atom_type_symbol
_atom_type_description
_atom_type_scat_dispersion_real
_atom_type_scat_dispersion_imag
_atom_type_scat_source
C C 0.0033 0.0016 'International Tables Vol C Tables 4.2.6.8 and 6.1.1.4'
H H 0.0000 0.0000 'International Tables Vol C Tables 4.2.6.8 and 6.1.1.4'
F F 0.0171 0.0103 'International Tables Vol C Tables 4.2.6.8 and 6.1.1.4'
N N 0.0061 0.0033 'International Tables Vol C Tables 4.2.6.8 and 6.1.1.4'
O O 0.0106 0.0060 'International Tables Vol C Tables 4.2.6.8 and 6.1.1.4'
P P 0.1023 0.0942 'International Tables Vol C Tables 4.2.6.8 and 6.1.1.4'
S S 0.1246 0.1234 'International Tables Vol C Tables 4.2.6.8 and 6.1.1.4'
Pd Pd -0.9988 1.0072 'International Tables Vol C Tables 4.2.6.8 and 6.1.1.4'

loop_
_geom_angle_atom_site_label_1
_geom_angle_atom_site_label_2
_geom_angle_atom_site_label_3
_geom_angle
C36 Pd1 N3 80.03(15)
C36 Pd1 N1 172.36(19)
N3 Pd1 N1 97.65(14)
C36 Pd1 P1 99.88(13)
N3 Pd1 P1 153.48(9)
N1 Pd1 P1 85.46(14)
C14 P1 C8 105.2(2)
C14 P1 C3 104.8(2)
C8 P1 C3 103.7(2)
C14 P1 Pd1 121.62(15)
C8 P1 Pd1 118.09(16)
C3 P1 Pd1 100.98(14)
C1 N1 N2 120.2(3)
C1 N1 Pd1 121.0(3)
N2 N1 Pd1 116.5(3)
N1 N2 C20 120.7(3)
N1 N2 C23 118.3(3)
C20 N2 C23 112.4(3)
C46 N3 C54 120.9(3)
C46 N3 Pd1 111.5(3)
C54 N3 Pd1 123.0(3)
N1 C1 C2 126.0(4)
N1 C1 H1 117.0
C2 C1 H1 117.0
C7 C2 C3 117.7(4)
C7 C2 C1 115.9(4)
C3 C2 C1 126.3(4)
C4 C3 C2 120.3(4)
C4 C3 P1 119.2(3)
C2 C3 P1 120.4(3)
C3 C4 C5 119.8(5)
C3 C4 H4 120.1
C5 C4 H4 120.1
C6 C5 C4 120.4(5)
C6 C5 H5 119.8
C4 C5 H5 119.8
C5 C6 C7 120.1(4)
C5 C6 H6 120.0
C7 C6 H6 120.0
C6 C7 C2 121.6(5)
C6 C7 H7 119.2
C2 C7 H7 119.2
C13 C8 C9 119.1(4)
C13 C8 P1 121.2(4)
C9 C8 P1 119.7(4)
C10 C9 C8 119.2(5)
C10 C9 H9 120.4
C8 C9 H9 120.4
C11 C10 C9 121.1(5)
C11 C10 H10 119.4
C9 C10 H10 119.4
C10 C11 C12 120.5(5)
C10 C11 H11 119.8
C12 C11 H11 119.8
C11 C12 C13 120.1(6)
C11 C12 H12 120.0
C13 C12 H12 120.0
C12 C13 C8 120.0(5)
C12 C13 H13 120.0
C8 C13 H13 120.0
C19 C14 C15 118.3(4)
C19 C14 P1 123.1(3)
C15 C14 P1 118.6(3)
C16 C15 C14 119.4(5)
C16 C15 H15 120.3
C14 C15 H15 120.3
C15 C16 C17 122.3(5)
C15 C16 H16 118.8
C17 C16 H16 118.8
C16 C17 C18 117.6(5)
C16 C17 H17 121.2
C18 C17 H17 121.2
C19 C18 C17 121.7(5)
C19 C18 H18 119.2
C17 C18 H18 119.2
C18 C19 C14 120.7(5)
C18 C19 H19 119.6
C14 C19 H19 119.6
N2 C20 C24 117.2(4)
N2 C20 C21 100.4(4)
C24 C20 C21 109.8(4)
N2 C20 H20 109.7
C24 C20 H20 109.7
C21 C20 H20 109.7
C20 C21 C22 103.5(4)
C20 C21 H21A 111.1
C22 C21 H21A 111.1
C20 C21 H21B 111.1
C22 C21 H21B 111.1
H21A C21 H21B 109.0
C21 C22 C23 104.9(4)
C21 C22 H22A 110.8
C23 C22 H22A 110.8
C21 C22 H22B 110.8
C23 C22 H22B 110.8
H22A C22 H22B 108.8
N2 C23 C30 113.5(3)
N2 C23 C22 102.5(4)
C30 C23 C22 113.0(4)
N2 C23 H23 109.2
C30 C23 H23 109.2
C22 C23 H23 109.2
C29 C24 C25 117.8(5)
C29 C24 C20 118.9(5)
C25 C24 C20 123.2(4)
C26 C25 C24 121.6(5)
C26 C25 H25 119.2
C24 C25 H25 119.2
C27 C26 C25 119.3(6)
C27 C26 H26 120.3
C25 C26 H26 120.3
C28 C27 C26 119.2(5)
C28 C27 H27 120.4
C26 C27 H27 120.4
C27 C28 C29 121.3(5)
C27 C28 H28 119.3
C29 C28 H28 119.3
C28 C29 C24 120.5(5)
C28 C29 H29 119.7
C24 C29 H29 119.7
C35 C30 C31 119.7(5)
C35 C30 C23 119.8(5)
C31 C30 C23 120.3(5)
C30 C31 C32 121.2(6)
C30 C31 H31 119.4
C32 C31 H31 119.4
C33 C32 C31 119.2(7)
C33 C32 H32 120.4
C31 C32 H32 120.4
C34 C33 C32 121.2(7)
C34 C33 H33 119.4
C32 C33 H33 119.4
C33 C34 C35 120.2(7)
C33 C34 H34 119.9
C35 C34 H34 119.9
C30 C35 C34 118.5(6)
C30 C35 H35 120.8
C34 C35 H35 120.8
C37 C36 C45 119.7(4)
C37 C36 Pd1 114.1(3)
C45 C36 Pd1 123.8(3)
C36 C37 C38 120.8(3)
C36 C37 C46 114.6(3)
C38 C37 C46 123.6(3)
C39 C38 C43 117.8(4)
C39 C38 C37 125.1(4)
C43 C38 C37 116.7(3)
C40 C39 C38 121.7(4)
C40 C39 H39 119.1
C38 C39 H39 119.1
C39 C40 C41 121.6(4)
C39 C40 H40 119.2
C41 C40 H40 119.2
C42 C41 C40 118.8(4)
C42 C41 H41 120.6
C40 C41 H41 120.6
C41 C42 C43 121.5(4)
C41 C42 H42 119.2
C43 C42 H42 119.2
C44 C43 C42 121.2(4)
C44 C43 C38 120.4(4)
C42 C43 C38 118.4(4)
C45 C44 C43 120.8(4)
C45 C44 H44 119.6
C43 C44 H44 119.6
C44 C45 C36 120.8(4)
C44 C45 H45 119.6
C36 C45 H45 119.6
N3 C46 C47 120.4(3)
N3 C46 C37 112.4(3)
C47 C46 C37 127.0(3)
C48 C47 C52 119.3(4)
C48 C47 C46 122.7(4)
C52 C47 C46 117.5(4)
C49 C48 C47 119.9(4)
C49 C48 H48 120.0
C47 C48 H48 120.0
C48 C49 C50 120.3(4)
C48 C49 H49 119.8
C50 C49 H49 119.8
C51 C50 C49 121.6(4)
C51 C50 H50 119.2
C49 C50 H50 119.2
C50 C51 C52 120.5(4)
C50 C51 H51 119.8
C52 C51 H51 119.8
C53 C52 C47 119.9(3)
C53 C52 C51 121.9(4)
C47 C52 C51 118.1(4)
C54 C53 C52 118.3(4)
C54 C53 H53 120.8
C52 C53 H53 120.8
N3 C54 C53 121.9(4)
N3 C54 H54 119.0
C53 C54 H54 119.0
O3 S1 O2 116.6(3)
O3 S1 O1 115.7(3)
O2 S1 O1 115.3(3)
O3 S1 C55 99.2(3)
O2 S1 C55 103.8(3)
O1 S1 C55 102.7(3)
F3 C55 F2 105.1(5)
F3 C55 F1 102.8(5)
F2 C55 F1 103.8(5)
F3 C55 S1 115.2(4)
F2 C55 S1 116.1(4)
F1 C55 S1 112.3(5)

loop_
_geom_bond_atom_site_label_1
_geom_bond_atom_site_label_2
_geom_bond_distance
Pd1 C36 1.991(4)
Pd1 N3 2.123(3)
Pd1 N1 2.149(3)
Pd1 P1 2.2251(11)
P1 C14 1.801(5)
P1 C8 1.813(4)
P1 C3 1.836(4)
N1 C1 1.292(6)
N1 N2 1.374(6)
N2 C20 1.464(6)
N2 C23 1.494(5)
N3 C46 1.321(5)
N3 C54 1.368(5)
C1 C2 1.445(6)
C1 H1 0.9500
C2 C7 1.405(6)
C2 C3 1.408(6)
C3 C4 1.397(6)
C4 C5 1.406(6)
C4 H4 0.9500
C5 C6 1.360(7)
C5 H5 0.9500
C6 C7 1.389(7)
C6 H6 0.9500
C7 H7 0.9500
C8 C13 1.394(7)
C8 C9 1.398(6)
C9 C10 1.384(7)
C9 H9 0.9500
C10 C11 1.360(9)
C10 H10 0.9500
C11 C12 1.367(9)
C11 H11 0.9500
C12 C13 1.389(7)
C12 H12 0.9500
C13 H13 0.9500
C14 C19 1.381(6)
C14 C15 1.425(6)
C15 C16 1.354(7)
C15 H15 0.9500
C16 C17 1.385(8)
C16 H16 0.9500
C17 C18 1.387(8)
C17 H17 0.9500
C18 C19 1.362(7)
C18 H18 0.9500
C19 H19 0.9500
C20 C24 1.516(7)
C20 C21 1.523(7)
C20 H20 1.0000
C21 C22 1.538(7)
C21 H21A 0.9900
C21 H21B 0.9900
C22 C23 1.539(6)
C22 H22A 0.9900
C22 H22B 0.9900
C23 C30 1.515(7)
C23 H23 1.0000
C24 C29 1.381(6)
C24 C25 1.390(7)
C25 C26 1.388(7)
C25 H25 0.9500
C26 C27 1.383(9)
C26 H26 0.9500
C27 C28 1.371(9)
C27 H27 0.9500
C28 C29 1.380(8)
C28 H28 0.9500
C29 H29 0.9500
C30 C35 1.370(8)
C30 C31 1.386(8)
C31 C32 1.391(8)
C31 H31 0.9500
C32 C33 1.368(11)
C32 H32 0.9500
C33 C34 1.350(10)
C33 H33 0.9500
C34 C35 1.444(8)
C34 H34 0.9500
C35 H35 0.9500
C36 C37 1.381(5)
C36 C45 1.421(6)
C37 C38 1.445(5)
C37 C46 1.492(5)
C38 C39 1.411(6)
C38 C43 1.436(6)
C39 C40 1.365(6)
C39 H39 0.9500
C40 C41 1.400(6)
C40 H40 0.9500
C41 C42 1.376(6)
C41 H41 0.9500
C42 C43 1.436(6)
C42 H42 0.9500
C43 C44 1.408(6)
C44 C45 1.352(6)
C44 H44 0.9500
C45 H45 0.9500
C46 C47 1.436(5)
C47 C48 1.416(6)
C47 C52 1.420(6)
C48 C49 1.379(6)
C48 H48 0.9500
C49 C50 1.400(7)
C49 H49 0.9500
C50 C51 1.338(7)
C50 H50 0.9500
C51 C52 1.439(5)
C51 H51 0.9500
C52 C53 1.391(6)
C53 C54 1.382(5)
C53 H53 0.9500
C54 H54 0.9500
S1 O3 1.424(4)
S1 O2 1.428(5)
S1 O1 1.433(5)
S1 C55 1.746(7)
F1 C55 1.399(7)
F2 C55 1.354(7)
F3 C55 1.334(6)

loop_
_geom_torsion_atom_site_label_1
_geom_torsion_atom_site_label_2
_geom_torsion_atom_site_label_3
_geom_torsion_atom_site_label_4
_geom_torsion
C36 Pd1 P1 C14 13.7(2)
N3 Pd1 P1 C14 -73.8(3)
N1 Pd1 P1 C14 -171.81(18)
C36 Pd1 P1 C8 -119.0(2)
N3 Pd1 P1 C8 153.6(3)
N1 Pd1 P1 C8 55.55(19)
C36 Pd1 P1 C3 128.85(17)
N3 Pd1 P1 C3 41.4(2)
N1 Pd1 P1 C3 -56.65(15)
N3 Pd1 N1 C1 -97.3(4)
P1 Pd1 N1 C1 56.2(4)
N3 Pd1 N1 N2 65.5(3)
P1 Pd1 N1 N2 -141.0(2)
C1 N1 N2 C20 -10.9(5)
Pd1 N1 N2 C20 -173.9(3)
C1 N1 N2 C23 -156.4(4)
Pd1 N1 N2 C23 40.6(4)
C36 Pd1 N3 C46 -16.2(3)
N1 Pd1 N3 C46 171.2(3)
P1 Pd1 N3 C46 76.0(3)
C36 Pd1 N3 C54 -172.4(3)
N1 Pd1 N3 C54 14.9(3)
P1 Pd1 N3 C54 -80.3(4)
N2 N1 C1 C2 177.0(4)
Pd1 N1 C1 C2 -20.8(6)
N1 C1 C2 C7 164.1(4)
N1 C1 C2 C3 -19.4(7)
C7 C2 C3 C4 0.5(6)
C1 C2 C3 C4 -175.8(4)
C7 C2 C3 P1 177.9(3)
C1 C2 C3 P1 1.6(6)
C14 P1 C3 C4 -11.2(4)
C8 P1 C3 C4 98.9(3)
Pd1 P1 C3 C4 -138.3(3)
C14 P1 C3 C2 171.4(3)
C8 P1 C3 C2 -78.5(4)
Pd1 P1 C3 C2 44.3(3)
C2 C3 C4 C5 -1.0(6)
P1 C3 C4 C5 -178.4(3)
C3 C4 C5 C6 0.7(7)
C4 C5 C6 C7 0.2(7)
C5 C6 C7 C2 -0.6(7)
C3 C2 C7 C6 0.3(6)
C1 C2 C7 C6 177.0(4)
C14 P1 C8 C13 83.8(4)
C3 P1 C8 C13 -26.0(5)
Pd1 P1 C8 C13 -136.7(4)
C14 P1 C8 C9 -95.0(4)
C3 P1 C8 C9 155.2(4)
Pd1 P1 C8 C9 44.5(4)
C13 C8 C9 C10 -0.3(8)
P1 C8 C9 C10 178.6(4)
C8 C9 C10 C11 1.3(9)
C9 C10 C11 C12 -1.7(10)
C10 C11 C12 C13 1.2(10)
C11 C12 C13 C8 -0.2(9)
C9 C8 C13 C12 -0.2(8)
P1 C8 C13 C12 -179.1(4)
C8 P1 C14 C19 4.3(5)
C3 P1 C14 C19 113.4(4)
Pd1 P1 C14 C19 -133.4(4)
C8 P1 C14 C15 -173.8(4)
C3 P1 C14 C15 -64.7(4)
Pd1 P1 C14 C15 48.5(4)
C19 C14 C15 C16 -2.2(8)
P1 C14 C15 C16 175.9(4)
C14 C15 C16 C17 2.2(8)
C15 C16 C17 C18 -1.4(9)
C16 C17 C18 C19 0.6(9)
C17 C18 C19 C14 -0.7(10)
C15 C14 C19 C18 1.5(8)
P1 C14 C19 C18 -176.6(5)
N1 N2 C20 C24 -60.2(5)
C23 N2 C20 C24 87.1(5)
N1 N2 C20 C21 -179.0(3)
C23 N2 C20 C21 -31.7(4)
N2 C20 C21 C22 39.7(4)
C24 C20 C21 C22 -84.4(4)
C20 C21 C22 C23 -35.0(5)
N1 N2 C23 C30 -79.2(5)
C20 N2 C23 C30 132.6(4)
N1 N2 C23 C22 158.6(4)
C20 N2 C23 C22 10.4(5)
C21 C22 C23 N2 15.5(5)
C21 C22 C23 C30 -107.1(5)
N2 C20 C24 C29 154.5(4)
C21 C20 C24 C29 -91.9(5)
N2 C20 C24 C25 -28.6(7)
C21 C20 C24 C25 85.0(6)
C29 C24 C25 C26 2.7(8)
C20 C24 C25 C26 -174.2(6)
C24 C25 C26 C27 1.8(10)
C25 C26 C27 C28 -4.7(10)
C26 C27 C28 C29 3.1(10)
C27 C28 C29 C24 1.4(10)
C25 C24 C29 C28 -4.2(8)
C20 C24 C29 C28 172.8(5)
N2 C23 C30 C35 123.5(5)
C22 C23 C30 C35 -120.3(5)
N2 C23 C30 C31 -60.3(6)
C22 C23 C30 C31 55.9(6)
C35 C30 C31 C32 -0.2(7)
C23 C30 C31 C32 -176.4(5)
C30 C31 C32 C33 -1.8(8)
C31 C32 C33 C34 3.0(9)
C32 C33 C34 C35 -2.2(9)
C31 C30 C35 C34 1.1(7)
C23 C30 C35 C34 177.3(4)
C33 C34 C35 C30 0.1(8)
N3 Pd1 C36 C37 -0.4(3)
P1 Pd1 C36 C37 -153.5(3)
N3 Pd1 C36 C45 -162.6(4)
P1 Pd1 C36 C45 44.3(4)
C45 C36 C37 C38 9.1(6)
Pd1 C36 C37 C38 -154.0(3)
C45 C36 C37 C46 178.4(4)
Pd1 C36 C37 C46 15.3(4)
C36 C37 C38 C39 165.2(4)
C46 C37 C38 C39 -3.1(6)
C36 C37 C38 C43 -6.8(5)
C46 C37 C38 C43 -175.1(3)
C43 C38 C39 C40 -3.7(6)
C37 C38 C39 C40 -175.6(4)
C38 C39 C40 C41 2.4(6)
C39 C40 C41 C42 -2.1(6)
C40 C41 C42 C43 3.1(6)
C41 C42 C43 C44 173.4(4)
C41 C42 C43 C38 -4.4(6)
C39 C38 C43 C44 -173.3(4)
C37 C38 C43 C44 -0.7(6)
C39 C38 C43 C42 4.5(6)
C37 C38 C43 C42 177.1(4)
C42 C43 C44 C45 -171.8(4)
C38 C43 C44 C45 6.0(7)
C43 C44 C45 C36 -3.8(7)
C37 C36 C45 C44 -3.7(7)
Pd1 C36 C45 C44 157.6(4)
C54 N3 C46 C47 9.2(6)
Pd1 N3 C46 C47 -147.6(3)
C54 N3 C46 C37 -175.1(3)
Pd1 N3 C46 C37 28.1(4)
C36 C37 C46 N3 -29.6(5)
C38 C37 C46 N3 139.3(4)
C36 C37 C46 C47 145.7(4)
C38 C37 C46 C47 -45.4(6)
N3 C46 C47 C48 163.1(4)
C37 C46 C47 C48 -11.9(6)
N3 C46 C47 C52 -8.7(6)
C37 C46 C47 C52 176.3(4)
C52 C47 C48 C49 -4.1(7)
C46 C47 C48 C49 -175.7(4)
C47 C48 C49 C50 -0.1(7)
C48 C49 C50 C51 1.2(8)
C49 C50 C51 C52 1.9(8)
C48 C47 C52 C53 -171.6(4)
C46 C47 C52 C53 0.5(6)
C48 C47 C52 C51 6.9(6)
C46 C47 C52 C51 179.0(4)
C50 C51 C52 C53 172.6(5)
C50 C51 C52 C47 -5.9(7)
C47 C52 C53 C54 7.0(6)
C51 C52 C53 C54 -171.5(4)
C46 N3 C54 C53 -1.3(6)
Pd1 N3 C54 C53 152.8(3)
C52 C53 C54 N3 -6.9(6)
O3 S1 C55 F3 66.6(5)
O2 S1 C55 F3 -53.8(5)
O1 S1 C55 F3 -174.3(5)
O3 S1 C55 F2 -56.8(5)
O2 S1 C55 F2 -177.3(5)
O1 S1 C55 F2 62.3(5)
O3 S1 C55 F1 -176.0(4)
O2 S1 C55 F1 63.5(4)
O1 S1 C55 F1 -56.9(5)
